data_7701921
loop_
_publ_author_name
'Ellul, Charles E.'
'Lowe, John P.'
'Mahon, Mary F.'
'Raithby, Paul R.'
'Whittlesey, Michael K.'

_publ_section_title
;
 [Ru<sub>3</sub>(6-NHC)(CO)<sub>10</sub>]: synthesis, characterisation and
 reactivity of rare 46-electron tri-ruthenium clusters.
;
_journal_issue 13
_journal_name_full 'Dalton transactions (Cambridge, England : 2003)'
_journal_page_first 4518
_journal_page_last 4523
_journal_paper_doi 10.1039/c8dt00189h
_journal_volume 47
_journal_year 2018
_chemical_formula_moiety 'C18 H16 N2 O10 Ru3'
_chemical_formula_sum 'C18 H16 N2 O10 Ru3'
_chemical_formula_weight 723.54
_space_group_crystal_system monoclinic
_space_group_IT_number 14
_space_group_name_Hall '-P 2ybc'
_space_group_name_H-M_alt 'P 1 21/c 1'
_symmetry_space_group_name_Hall '-P 2ybc'
_symmetry_space_group_name_H-M 'P 1 21/c 1'
_atom_sites_solution_hydrogens geom
_atom_sites_solution_primary direct
_audit_creation_date 2017-07-26
_audit_creation_method
;
Olex2 1.2
(compiled 2017.07.20 svn.r3457 for OlexSys, GUI svn.r5370)
;
_audit_update_record
;
2017-07-26 deposited with the CCDC.
2018-03-05 downloaded from the CCDC.
;
_cell_angle_alpha 90
_cell_angle_beta 94.8759(10)
_cell_angle_gamma 90
_cell_formula_units_Z 4
_cell_length_a 8.49397(9)
_cell_length_b 22.8704(2)
_cell_length_c 12.27704(14)
_cell_measurement_reflns_used 19777
_cell_measurement_temperature 150.00(10)
_cell_measurement_theta_max 73.3310
_cell_measurement_theta_min 3.8730
_cell_volume 2376.31(4)
_computing_cell_refinement 'CrysAlisPro 1.171.38.41 (Rigaku OD, 2015)'
_computing_data_collection 'CrysAlisPro 1.171.38.41 (Rigaku OD, 2015)'
_computing_data_reduction 'CrysAlisPro 1.171.38.41 (Rigaku OD, 2015)'
_computing_molecular_graphics 'Olex2 (Dolomanov et al., 2009)'
_computing_publication_material 'Olex2 (Dolomanov et al., 2009)'
_computing_structure_refinement 'ShelXL (Sheldrick, 2015)'
_computing_structure_solution 'ShelXS (Sheldrick, 2008)'
_diffrn_ambient_temperature 150.00(10)
_diffrn_detector_area_resol_mean 8.1150
_diffrn_detector_type EosS2
_diffrn_measured_fraction_theta_full 1.000
_diffrn_measured_fraction_theta_max 0.998
_diffrn_measurement_device 'four-circle diffractometer'
_diffrn_measurement_device_type 'SuperNova, Dual, Cu at zero, EosS2'
_diffrn_measurement_method '\w scans'
_diffrn_radiation_type CuK\a
_diffrn_radiation_wavelength 1.54184
_diffrn_reflns_av_R_equivalents 0.0348
_diffrn_reflns_av_unetI/netI 0.0213
_diffrn_reflns_Laue_measured_fraction_full 1.000
_diffrn_reflns_Laue_measured_fraction_max 0.998
_diffrn_reflns_limit_h_max 6
_diffrn_reflns_limit_h_min -10
_diffrn_reflns_limit_k_max 28
_diffrn_reflns_limit_k_min -28
_diffrn_reflns_limit_l_max 15
_diffrn_reflns_limit_l_min -15
_diffrn_reflns_number 28861
_diffrn_reflns_point_group_measured_fraction_full 1.000
_diffrn_reflns_point_group_measured_fraction_max 0.998
_diffrn_reflns_theta_full 67.684
_diffrn_reflns_theta_max 73.436
_diffrn_reflns_theta_min 3.866
_exptl_absorpt_coefficient_mu 15.741
_exptl_absorpt_correction_T_max 1.00000
_exptl_absorpt_correction_T_min 0.41135
_exptl_absorpt_correction_type multi-scan
_exptl_absorpt_process_details
;
CrysAlisPro 1.171.38.41 (Rigaku Oxford Diffraction, 2015)
Empirical absorption correction using spherical harmonics,
 implemented in SCALE3 ABSPACK scaling algorithm.

Empirical correction (ABSPACK) includes:
- Absorption correction using spherical harmonics
- Frame scaling
;
_exptl_crystal_colour orange
_exptl_crystal_colour_primary orange
_exptl_crystal_density_diffrn 2.022
_exptl_crystal_description block
_exptl_crystal_F_000 1400
_exptl_crystal_size_max 0.195
_exptl_crystal_size_mid 0.141
_exptl_crystal_size_min 0.129
_refine_diff_density_max 0.917
_refine_diff_density_min -0.652
_refine_diff_density_rms 0.104
_refine_ls_extinction_method none
_refine_ls_goodness_of_fit_ref 1.157
_refine_ls_hydrogen_treatment constr
_refine_ls_matrix_type full
_refine_ls_number_parameters 300
_refine_ls_number_reflns 4780
_refine_ls_number_restraints 0
_refine_ls_restrained_S_all 1.157
_refine_ls_R_factor_all 0.0224
_refine_ls_R_factor_gt 0.0219
_refine_ls_shift/su_max 0.003
_refine_ls_shift/su_mean 0.000
_refine_ls_structure_factor_coef Fsqd
_refine_ls_weighting_details 'w=1/[\s^2^(Fo^2^)+(0.0300P)^2^+1.5230P] where P=(Fo^2^+2Fc^2^)/3'
_refine_ls_weighting_scheme calc
_refine_ls_wR_factor_gt 0.0561
_refine_ls_wR_factor_ref 0.0566
_reflns_Friedel_coverage 0.000
_reflns_number_gt 4694
_reflns_number_total 4780
_reflns_threshold_expression 'I > 2\s(I)'
_cod_data_source_file c8dt00189h2.cif
_cod_data_source_block s16mkw9
_cod_database_code 7701921
_shelxl_version_number 2014-3
_shelx_space_group_comment
;
The symmetry employed for this shelxl refinement is uniquely defined
by the following loop, which should always be used as a source of
symmetry information in preference to the above space-group names.
They are only intended as comments.
;
_olex2_refinement_description
;
1. Fixed Uiso
 At 1.2 times of:
  All C(H,H) groups
 At 1.5 times of:
  All C(H,H,H) groups
2.a Secondary CH2 refined with riding coordinates:
 C12(H12A,H12B), C13(H13A,H13B), C14(H14A,H14B), C15(H15A,H15B), C17(H17A,H17B)
2.b Idealised Me refined as rotating group:
 C16(H16A,H16B,H16C), C18(H18A,H18B,H18C)
;
_olex2_submission_special_instructions 'No special instructions were received'

loop_
_space_group_symop_operation_xyz
'x, y, z'
'-x, y+1/2, -z+1/2'
'-x, -y, -z'
'x, -y-1/2, z-1/2'

loop_
_atom_site_label
_atom_site_type_symbol
_atom_site_fract_x
_atom_site_fract_y
_atom_site_fract_z
_atom_site_U_iso_or_equiv
_atom_site_adp_type
_atom_site_occupancy
_atom_site_site_symmetry_order
_atom_site_calc_flag
_atom_site_refinement_flags_posn
Ru1 Ru 0.25420(2) 0.65488(2) 0.34957(2) 0.01338(6) Uani 1 1 d .
Ru2 Ru 0.38876(2) 0.61895(2) 0.16702(2) 0.01500(6) Uani 1 1 d .
Ru3 Ru 0.14012(2) 0.55155(2) 0.24881(2) 0.01476(6) Uani 1 1 d .
O1 O 0.3963(3) 0.77079(10) 0.4235(2) 0.0434(6) Uani 1 1 d .
O2 O 0.1582(2) 0.72460(9) 0.15259(17) 0.0281(4) Uani 1 1 d .
O3 O 0.5808(2) 0.61140(9) 0.39311(17) 0.0269(4) Uani 1 1 d .
O4 O 0.6343(3) 0.71137(10) 0.1210(2) 0.0391(5) Uani 1 1 d .
O5 O 0.2213(3) 0.60599(12) -0.06394(18) 0.0436(6) Uani 1 1 d .
O6 O 0.5926(4) 0.50868(12) 0.1511(3) 0.0613(8) Uani 1 1 d .
O7 O -0.0998(3) 0.62821(10) 0.11127(19) 0.0347(5) Uani 1 1 d .
O8 O 0.1231(4) 0.44886(12) 0.0870(2) 0.0590(8) Uani 1 1 d .
O9 O 0.3979(3) 0.49105(9) 0.39906(19) 0.0345(5) Uani 1 1 d .
O10 O -0.1106(3) 0.52698(10) 0.40662(19) 0.0361(5) Uani 1 1 d .
N1 N -0.0323(2) 0.67647(9) 0.47267(17) 0.0172(4) Uani 1 1 d .
N2 N 0.1625(2) 0.62771(9) 0.57719(17) 0.0170(4) Uani 1 1 d .
C1 C 0.3398(3) 0.72673(12) 0.4007(2) 0.0236(5) Uani 1 1 d .
C2 C 0.2291(3) 0.68700(11) 0.1982(2) 0.0178(5) Uani 1 1 d .
C3 C 0.4686(3) 0.62292(11) 0.3348(2) 0.0173(5) Uani 1 1 d .
C4 C 0.5446(3) 0.67607(12) 0.1351(2) 0.0235(5) Uani 1 1 d .
C5 C 0.2822(3) 0.61041(12) 0.0211(2) 0.0249(6) Uani 1 1 d .
C6 C 0.5155(4) 0.54885(14) 0.1564(3) 0.0326(7) Uani 1 1 d .
C7 C -0.0078(3) 0.60085(12) 0.1612(2) 0.0226(5) Uani 1 1 d .
C8 C 0.1293(4) 0.48733(13) 0.1449(2) 0.0305(6) Uani 1 1 d .
C9 C 0.3053(3) 0.51487(11) 0.3443(2) 0.0218(5) Uani 1 1 d .
C10 C -0.0163(3) 0.53617(12) 0.3485(2) 0.0232(5) Uani 1 1 d .
C11 C 0.1104(3) 0.65263(10) 0.4825(2) 0.0154(5) Uani 1 1 d .
C12 C -0.1378(3) 0.67809(12) 0.5620(2) 0.0196(5) Uani 1 1 d .
H12A H -0.2471 0.6775 0.5320 0.024 Uiso 1 1 calc R
H12B H -0.1200 0.7138 0.6039 0.024 Uiso 1 1 calc R
C13 C -0.1047(3) 0.62566(12) 0.6353(2) 0.0213(5) Uani 1 1 d .
H13A H -0.1332 0.5900 0.5956 0.026 Uiso 1 1 calc R
H13B H -0.1668 0.6280 0.6979 0.026 Uiso 1 1 calc R
C14 C 0.0702(3) 0.62511(12) 0.6731(2) 0.0202(5) Uani 1 1 d .
H14A H 0.0957 0.6584 0.7203 0.024 Uiso 1 1 calc R
H14B H 0.0961 0.5897 0.7144 0.024 Uiso 1 1 calc R
C15 C -0.0945(3) 0.70499(12) 0.3718(2) 0.0210(5) Uani 1 1 d .
H15A H -0.1962 0.6879 0.3478 0.025 Uiso 1 1 calc R
H15B H -0.0235 0.6977 0.3154 0.025 Uiso 1 1 calc R
C16 C -0.1141(5) 0.77030(15) 0.3850(3) 0.0415(8) Uani 1 1 d .
H16A H -0.1598 0.7867 0.3176 0.062 Uiso 1 1 calc GR
H16B H -0.0127 0.7878 0.4038 0.062 Uiso 1 1 calc GR
H16C H -0.1822 0.7778 0.4419 0.062 Uiso 1 1 calc GR
C17 C 0.3229(3) 0.60444(12) 0.5952(2) 0.0206(5) Uani 1 1 d .
H17A H 0.3667 0.6001 0.5252 0.025 Uiso 1 1 calc R
H17B H 0.3187 0.5660 0.6281 0.025 Uiso 1 1 calc R
C18 C 0.4305(4) 0.64328(16) 0.6682(3) 0.0365(7) Uani 1 1 d .
H18A H 0.4352 0.6814 0.6360 0.055 Uiso 1 1 calc GR
H18B H 0.5346 0.6266 0.6763 0.055 Uiso 1 1 calc GR
H18C H 0.3901 0.6464 0.7386 0.055 Uiso 1 1 calc GR

loop_
_atom_site_aniso_label
_atom_site_aniso_U_11
_atom_site_aniso_U_22
_atom_site_aniso_U_33
_atom_site_aniso_U_23
_atom_site_aniso_U_13
_atom_site_aniso_U_12
Ru1 0.01371(10) 0.01324(9) 0.01356(9) -0.00211(6) 0.00335(6) -0.00185(6)
Ru2 0.01536(10) 0.01582(10) 0.01448(10) 0.00077(6) 0.00510(7) 0.00189(6)
Ru3 0.01538(10) 0.01288(9) 0.01586(10) -0.00129(6) 0.00034(7) -0.00170(6)
O1 0.0651(17) 0.0268(11) 0.0385(13) -0.0102(10) 0.0053(11) -0.0208(11)
O2 0.0321(10) 0.0250(10) 0.0276(10) 0.0058(8) 0.0037(8) 0.0111(8)
O3 0.0178(9) 0.0368(11) 0.0254(10) 0.0011(8) -0.0028(8) -0.0002(8)
O4 0.0248(11) 0.0379(12) 0.0560(15) 0.0131(11) 0.0118(10) -0.0068(9)
O5 0.0535(15) 0.0564(15) 0.0194(11) -0.0029(10) -0.0048(10) -0.0017(12)
O6 0.072(2) 0.0425(15) 0.072(2) 0.0038(14) 0.0261(16) 0.0360(15)
O7 0.0298(11) 0.0374(12) 0.0348(12) 0.0003(9) -0.0095(9) 0.0099(9)
O8 0.083(2) 0.0424(15) 0.0509(16) -0.0299(13) 0.0003(15) -0.0044(14)
O9 0.0326(11) 0.0270(10) 0.0420(12) 0.0091(9) -0.0087(9) 0.0029(9)
O10 0.0328(11) 0.0366(12) 0.0413(13) 0.0009(10) 0.0165(10) -0.0061(9)
N1 0.0146(10) 0.0213(10) 0.0158(10) -0.0001(8) 0.0032(8) 0.0012(8)
N2 0.0185(10) 0.0197(10) 0.0136(10) 0.0010(8) 0.0057(8) 0.0006(8)
C1 0.0269(13) 0.0236(13) 0.0207(12) -0.0016(10) 0.0045(10) -0.0029(11)
C2 0.0153(11) 0.0200(12) 0.0183(11) -0.0009(9) 0.0021(9) 0.0014(9)
C3 0.0153(11) 0.0186(11) 0.0184(12) 0.0016(9) 0.0039(9) -0.0021(9)
C4 0.0170(12) 0.0289(14) 0.0256(13) 0.0066(11) 0.0069(10) 0.0037(10)
C5 0.0275(14) 0.0246(13) 0.0231(14) -0.0012(10) 0.0051(11) 0.0019(10)
C6 0.0360(16) 0.0306(15) 0.0325(16) 0.0022(12) 0.0108(13) 0.0102(13)
C7 0.0220(13) 0.0228(12) 0.0228(13) -0.0031(10) 0.0008(10) -0.0026(10)
C8 0.0362(16) 0.0272(14) 0.0273(14) -0.0039(12) -0.0012(12) -0.0042(12)
C9 0.0223(13) 0.0154(11) 0.0272(13) -0.0018(10) 0.0001(10) -0.0028(10)
C10 0.0248(13) 0.0188(12) 0.0258(13) -0.0014(10) 0.0006(11) -0.0027(10)
C11 0.0183(11) 0.0129(11) 0.0153(11) -0.0028(8) 0.0028(9) -0.0022(8)
C12 0.0146(11) 0.0247(13) 0.0200(12) -0.0017(10) 0.0045(9) 0.0000(9)
C13 0.0218(13) 0.0229(12) 0.0204(12) -0.0016(10) 0.0096(10) -0.0050(10)
C14 0.0227(13) 0.0236(12) 0.0149(11) 0.0024(9) 0.0055(10) 0.0008(10)
C15 0.0178(12) 0.0285(13) 0.0169(12) 0.0023(10) 0.0015(9) 0.0030(10)
C16 0.064(2) 0.0302(16) 0.0325(17) 0.0112(13) 0.0154(15) 0.0174(15)
C17 0.0187(12) 0.0252(13) 0.0182(12) 0.0018(10) 0.0033(9) 0.0035(10)
C18 0.0209(14) 0.0483(19) 0.0389(18) -0.0079(14) -0.0046(12) -0.0016(13)

loop_
_atom_type_symbol
_atom_type_description
_atom_type_scat_dispersion_real
_atom_type_scat_dispersion_imag
_atom_type_scat_source
C C 0.0181 0.0091 'International Tables Vol C Tables 4.2.6.8 and 6.1.1.4'
H H 0.0000 0.0000 'International Tables Vol C Tables 4.2.6.8 and 6.1.1.4'
N N 0.0311 0.0180 'International Tables Vol C Tables 4.2.6.8 and 6.1.1.4'
O O 0.0492 0.0322 'International Tables Vol C Tables 4.2.6.8 and 6.1.1.4'
Ru Ru 0.0552 3.2960 'International Tables Vol C Tables 4.2.6.8 and 6.1.1.4'

loop_
_geom_angle_atom_site_label_1
_geom_angle_atom_site_label_2
_geom_angle_atom_site_label_3
_geom_angle
Ru2 Ru1 Ru3 62.382(6)
C1 Ru1 Ru2 111.08(8)
C1 Ru1 Ru3 172.98(8)
C1 Ru1 C2 89.82(11)
C1 Ru1 C3 91.17(11)
C1 Ru1 C11 89.78(10)
C2 Ru1 Ru2 50.50(7)
C2 Ru1 Ru3 83.89(7)
C2 Ru1 C11 134.73(10)
C3 Ru1 Ru2 50.37(7)
C3 Ru1 Ru3 86.25(7)
C3 Ru1 C2 94.40(10)
C3 Ru1 C11 130.86(10)
C11 Ru1 Ru2 159.07(6)
C11 Ru1 Ru3 96.84(6)
Ru1 Ru2 Ru3 60.077(6)
C2 Ru2 Ru1 46.48(7)
C2 Ru2 Ru3 80.19(7)
C3 Ru2 Ru1 46.28(7)
C3 Ru2 Ru3 82.33(7)
C3 Ru2 C2 87.11(10)
C4 Ru2 Ru1 107.85(8)
C4 Ru2 Ru3 167.81(8)
C4 Ru2 C2 90.01(11)
C4 Ru2 C3 90.01(11)
C4 Ru2 C5 98.90(12)
C4 Ru2 C6 98.74(13)
C5 Ru2 Ru1 126.28(8)
C5 Ru2 Ru3 88.26(9)
C5 Ru2 C2 89.16(11)
C5 Ru2 C3 170.34(11)
C6 Ru2 Ru1 125.25(9)
C6 Ru2 Ru3 90.50(10)
C6 Ru2 C2 170.03(12)
C6 Ru2 C3 88.11(12)
C6 Ru2 C5 94.17(13)
Ru1 Ru3 Ru2 57.541(6)
C7 Ru3 Ru1 86.45(8)
C7 Ru3 Ru2 87.43(8)
C8 Ru3 Ru1 157.37(10)
C8 Ru3 Ru2 99.89(10)
C8 Ru3 C7 94.76(12)
C9 Ru3 Ru1 83.84(7)
C9 Ru3 Ru2 85.86(8)
C9 Ru3 C7 170.13(11)
C9 Ru3 C8 93.53(12)
C10 Ru3 Ru1 96.06(8)
C10 Ru3 Ru2 153.60(8)
C10 Ru3 C7 90.52(12)
C10 Ru3 C8 106.51(12)
C10 Ru3 C9 92.27(12)
C11 N1 C12 123.4(2)
C11 N1 C15 121.6(2)
C15 N1 C12 114.9(2)
C11 N2 C14 123.7(2)
C11 N2 C17 121.5(2)
C17 N2 C14 114.7(2)
O1 C1 Ru1 174.4(3)
Ru1 C2 Ru2 83.02(9)
O2 C2 Ru1 136.9(2)
O2 C2 Ru2 140.1(2)
Ru1 C3 Ru2 83.36(9)
O3 C3 Ru1 137.0(2)
O3 C3 Ru2 139.6(2)
O4 C4 Ru2 176.3(3)
O5 C5 Ru2 179.2(3)
O6 C6 Ru2 178.4(3)
O7 C7 Ru3 177.0(3)
O8 C8 Ru3 178.0(3)
O9 C9 Ru3 176.7(2)
O10 C10 Ru3 179.2(3)
N1 C11 Ru1 120.12(18)
N1 C11 N2 119.2(2)
N2 C11 Ru1 120.70(18)
N1 C12 H12A 109.8
N1 C12 H12B 109.8
N1 C12 C13 109.2(2)
H12A C12 H12B 108.3
C13 C12 H12A 109.8
C13 C12 H12B 109.8
C12 C13 H13A 110.0
C12 C13 H13B 110.0
C12 C13 C14 108.4(2)
H13A C13 H13B 108.4
C14 C13 H13A 110.0
C14 C13 H13B 110.0
N2 C14 C13 109.2(2)
N2 C14 H14A 109.8
N2 C14 H14B 109.8
C13 C14 H14A 109.8
C13 C14 H14B 109.8
H14A C14 H14B 108.3
N1 C15 H15A 109.1
N1 C15 H15B 109.1
N1 C15 C16 112.7(2)
H15A C15 H15B 107.8
C16 C15 H15A 109.1
C16 C15 H15B 109.1
C15 C16 H16A 109.5
C15 C16 H16B 109.5
C15 C16 H16C 109.5
H16A C16 H16B 109.5
H16A C16 H16C 109.5
H16B C16 H16C 109.5
N2 C17 H17A 109.1
N2 C17 H17B 109.1
N2 C17 C18 112.6(2)
H17A C17 H17B 107.8
C18 C17 H17A 109.1
C18 C17 H17B 109.1
C17 C18 H18A 109.5
C17 C18 H18B 109.5
C17 C18 H18C 109.5
H18A C18 H18B 109.5
H18A C18 H18C 109.5
H18B C18 H18C 109.5

loop_
_geom_bond_atom_site_label_1
_geom_bond_atom_site_label_2
_geom_bond_distance
Ru1 Ru2 2.7277(2)
Ru1 Ru3 2.8018(2)
Ru1 C1 1.883(3)
Ru1 C2 1.993(3)
Ru1 C3 1.985(2)
Ru1 C11 2.121(2)
Ru2 Ru3 2.8644(3)
Ru2 C2 2.121(2)
Ru2 C3 2.115(3)
Ru2 C4 1.924(3)
Ru2 C5 1.947(3)
Ru2 C6 1.942(3)
Ru3 C7 1.943(3)
Ru3 C8 1.943(3)
Ru3 C9 1.941(3)
Ru3 C10 1.913(3)
O1 C1 1.141(4)
O2 C2 1.165(3)
O3 C3 1.173(3)
O4 C4 1.133(4)
O5 C5 1.129(4)
O6 C6 1.133(4)
O7 C7 1.139(4)
O8 C8 1.130(4)
O9 C9 1.130(3)
O10 C10 1.137(4)
N1 C11 1.325(3)
N1 C12 1.474(3)
N1 C15 1.459(3)
N2 C11 1.335(3)
N2 C14 1.470(3)
N2 C17 1.462(3)
C12 H12A 0.9700
C12 H12B 0.9700
C12 C13 1.511(4)
C13 H13A 0.9700
C13 H13B 0.9700
C13 C14 1.518(4)
C14 H14A 0.9700
C14 H14B 0.9700
C15 H15A 0.9700
C15 H15B 0.9700
C15 C16 1.513(4)
C16 H16A 0.9600
C16 H16B 0.9600
C16 H16C 0.9600
C17 H17A 0.9700
C17 H17B 0.9700
C17 C18 1.513(4)
C18 H18A 0.9600
C18 H18B 0.9600
C18 H18C 0.9600

loop_
_geom_torsion_atom_site_label_1
_geom_torsion_atom_site_label_2
_geom_torsion_atom_site_label_3
_geom_torsion_atom_site_label_4
_geom_torsion
N1 C12 C13 C14 54.7(3)
C11 N1 C12 C13 -29.7(3)
C11 N1 C15 C16 -112.6(3)
C11 N2 C14 C13 27.8(3)
C11 N2 C17 C18 104.9(3)
C12 N1 C11 Ru1 -178.35(18)
C12 N1 C11 N2 1.1(4)
C12 N1 C15 C16 65.6(3)
C12 C13 C14 N2 -53.9(3)
C14 N2 C11 Ru1 179.29(18)
C14 N2 C11 N1 -0.2(4)
C14 N2 C17 C18 -70.9(3)
C15 N1 C11 Ru1 -0.3(3)
C15 N1 C11 N2 179.2(2)
C15 N1 C12 C13 152.2(2)
C17 N2 C11 Ru1 3.9(3)
C17 N2 C11 N1 -175.6(2)
C17 N2 C14 C13 -156.5(2)
